data_7160472
loop_
_publ_author_name
'Yu, Hao-Fei'
'Zhang, Lan-Chun'
'Mohamed, Khalid-Hassan'
'Li, Lei'
'Yao, Jian-Neng'
'Liu, Ya-Ping'
'Li, Xiao-Nian'
'Ding, Cai-Feng'
'Zhang, Rong-Ping'
'Luo, Xiao-Dong'

_publ_section_title
;
 Alstoscholarisine M, a 6,7-<i>seco</i>-vallesamine monoterpenoid indole
 alkaloid with antimicrobial activity from <i>Alstonia scholaris</i>.
;
_journal_issue 18
_journal_name_full 'Organic &amp; biomolecular chemistry'
_journal_page_first 4451
_journal_page_last 4456
_journal_paper_doi 10.1039/d5ob00420a
_journal_volume 23
_journal_year 2025
_chemical_absolute_configuration ad
_chemical_formula_moiety 'C21 H26 N2 O5'
_chemical_formula_sum 'C21 H26 N2 O5'
_chemical_formula_weight 386.44
_chemical_melting_point 183.0(10)
_chemical_name_systematic 'Alstoscholarisine M'
_space_group_crystal_system orthorhombic
_space_group_IT_number 19
_space_group_name_Hall 'P 2ac 2ab'
_space_group_name_H-M_alt 'P 21 21 21'
_atom_sites_solution_hydrogens geom
_audit_update_record
;
2025-03-10 deposited with the CCDC.	2025-03-27 downloaded from the CCDC.
;
_cell_angle_alpha 90
_cell_angle_beta 90
_cell_angle_gamma 90
_cell_formula_units_Z 4
_cell_length_a 9.6537(4)
_cell_length_b 12.6770(5)
_cell_length_c 16.3750(6)
_cell_measurement_reflns_used 9943
_cell_measurement_temperature 100.(2)
_cell_measurement_theta_max 72.3944
_cell_measurement_theta_min 2.6984
_cell_volume 2003.97(14)
_computing_cell_refinement 'SAINT V8.38A (Bruker AXS Inc., 2017)'
_computing_data_collection 'Bruker Instrument Service vV6.2.9'
_computing_data_reduction 'SAINT V8.38A (Bruker AXS Inc., 2017)'
_computing_structure_refinement 'SHELXL-2017/1 (Sheldrick, 2017)'
_computing_structure_solution 'SHELXT 2014/5 (Sheldrick, 2014)'
_diffrn_ambient_temperature 100.(2)
_diffrn_detector_area_resol_mean 7.3910
_diffrn_measured_fraction_theta_full 0.989
_diffrn_measured_fraction_theta_max 0.989
_diffrn_measurement_device_type 'Bruker D8 VENTURE PHOTON II'
_diffrn_radiation_monochromator 'Helixos MX multilayer Optic'
_diffrn_radiation_type 'Cu K\a'
_diffrn_radiation_wavelength 1.54178
_diffrn_reflns_av_R_equivalents 0.0282
_diffrn_reflns_av_unetI/netI 0.0223
_diffrn_reflns_limit_h_max 9
_diffrn_reflns_limit_h_min -11
_diffrn_reflns_limit_k_max 13
_diffrn_reflns_limit_k_min -15
_diffrn_reflns_limit_l_max 20
_diffrn_reflns_limit_l_min -20
_diffrn_reflns_number 17575
_diffrn_reflns_theta_full 72.39
_diffrn_reflns_theta_max 72.39
_diffrn_reflns_theta_min 5.32
_diffrn_source 'Ius Diamond'
_diffrn_source_type Microfocus
_exptl_absorpt_coefficient_mu 0.753
_exptl_absorpt_correction_T_max 0.80
_exptl_absorpt_correction_T_min 0.66
_exptl_absorpt_correction_type multi-scan
_exptl_absorpt_process_details
;
SADABS-2016/2 - Bruker AXS area detector scaling and absorption correction
;
_exptl_crystal_colour 'translucent light colourless'
_exptl_crystal_density_diffrn 1.281
_exptl_crystal_density_method 'not measured'
_exptl_crystal_description block
_exptl_crystal_F_000 824
_exptl_crystal_recrystallization_method 'Re-crystallisation from solvent: methanol'
_exptl_crystal_size_max 0.580
_exptl_crystal_size_mid 0.520
_exptl_crystal_size_min 0.320
_refine_diff_density_max 0.245
_refine_diff_density_min -0.171
_refine_ls_abs_structure_details
;

Flack x determined using 1647 quotients [(I+)-(I-)]/[(I+)+(I-)]
(Parsons, Flack and Wagner, Acta Cryst. B69 (2013) 249-259).
;
_refine_ls_abs_structure_Flack 0.02(4)
_refine_ls_extinction_method none
_refine_ls_goodness_of_fit_ref 0.935
_refine_ls_hydrogen_treatment mixed
_refine_ls_matrix_type full
_refine_ls_number_parameters 258
_refine_ls_number_reflns 3930
_refine_ls_number_restraints 0
_refine_ls_restrained_S_all 0.935
_refine_ls_R_factor_all 0.0282
_refine_ls_R_factor_gt 0.0277
_refine_ls_shift/su_max 0.000
_refine_ls_shift/su_mean 0.000
_refine_ls_structure_factor_coef Fsqd
_refine_ls_weighting_details 'w=1/[\s^2^(Fo^2^)+(0.1000P)^2^] where P=(Fo^2^+2Fc^2^)/3'
_refine_ls_weighting_scheme calc
_refine_ls_wR_factor_gt 0.0969
_refine_ls_wR_factor_ref 0.0996
_reflns_number_gt 3880
_reflns_number_total 3930
_reflns_threshold_expression 'I > 2\s(I)'
_cod_data_source_file d5ob00420a2.cif
_cod_data_source_block wyas10
_cod_depositor_comments
;
The following automatic conversions were performed:

data item '_chemical_melting_point' value '182-184' was changed to
'183.0(10)' -- the average value was taken and precision was
estimated.

data item '_exptl_absorpt_correction_type' value 'Multi-Scan' was
changed to 'multi-scan' in accordance with the
/home/data/users/saulius/crontab/automatic-downloads/rss-feeds/RSC/lib/dictionaries/cif_core.dic
dictionary named 'cif_core.dic' version 2.4.2 last updated on
2011-04-26.

Automatic conversion script
Id: cif_fix_values 8170 2020-07-09 18:12:32Z antanas 

 Adding full bibliography for 7160472.cif.
;
_cod_database_code 7160472

loop_
_space_group_symop_operation_xyz
'x, y, z'
'x+1/2, -y+1/2, -z'
'-x, y+1/2, -z+1/2'
'-x+1/2, -y, z+1/2'

loop_
_atom_site_type_symbol
_atom_site_label
_atom_site_fract_x
_atom_site_fract_y
_atom_site_fract_z
_atom_site_U_iso_or_equiv
_atom_site_adp_type
_atom_site_calc_flag
_atom_site_refinement_flags_adp
_atom_site_refinement_flags_occupancy
_atom_site_refinement_flags_posn
_atom_site_occupancy
_atom_site_disorder_assembly
_atom_site_disorder_group
O O1 0.13996(12) 0.47814(10) 0.26903(7) 0.0201(3) Uani d . . . 1 . .
O O2 -0.00181(12) 0.33790(10) 0.28742(7) 0.0178(3) Uani d . . . 1 . .
O O3 0.86353(11) 0.20909(10) 0.39681(7) 0.0164(3) Uani d . . . 1 . .
H H25 0.910(2) 0.253(2) 0.3811(10) 0.025 Uiso calc U . R 1 . .
O O4 0.59878(14) 0.05000(9) 0.43857(7) 0.0216(3) Uani d . . . 1 . .
O O5 0.59775(13) 0.17659(10) 0.53335(7) 0.0188(3) Uani d . . . 1 . .
N N1 0.52764(14) 0.37894(11) 0.47623(8) 0.0151(3) Uani d . . . 1 . .
H H26 0.463454 0.342705 0.502098 0.018 Uiso calc U . R 1 . .
N N2 0.23349(13) 0.31927(11) 0.28682(8) 0.0155(3) Uani d . . . 1 . .
C C1 0.5596(2) 0.65496(15) 0.54816(11) 0.0269(4) Uani d . . . 1 . .
H H1 0.526418 0.70459 0.586989 0.032 Uiso calc U . R 1 . .
C C2 0.5031(2) 0.55416(14) 0.54674(10) 0.0227(4) Uani d . . . 1 . .
H H11 0.431196 0.533913 0.583119 0.027 Uiso calc U . R 1 . .
C C3 0.55756(17) 0.48365(13) 0.48886(9) 0.0168(3) Uani d . . . 1 . .
C C4 0.61441(15) 0.33966(12) 0.41644(9) 0.0130(3) Uani d . . . 1 . .
C C5 0.61118(15) 0.22610(12) 0.38907(9) 0.0110(3) Uani d . . . 1 . .
C C6 0.48776(15) 0.20023(12) 0.32926(8) 0.0118(3) Uani d . . . 1 . .
H H15 0.508015 0.13037 0.303544 0.014 Uiso calc U . R 1 . .
C C7 0.34742(16) 0.19022(12) 0.37388(9) 0.0143(3) Uani d . . . 1 . .
H H23 0.338793 0.118897 0.397981 0.017 Uiso calc U . R 1 . .
H H22 0.342524 0.242523 0.418686 0.017 Uiso calc U . R 1 . .
C C8 0.22923(16) 0.20908(13) 0.31379(9) 0.0144(3) Uani d . . . 1 . .
H H5 0.239041 0.161502 0.2662 0.017 Uiso calc U . R 1 . .
H H24 0.139342 0.194078 0.34048 0.017 Uiso calc U . R 1 . .
C C9 0.11545(16) 0.37478(14) 0.28203(9) 0.0156(3) Uani d . . . 1 . .
C C10 0.01626(17) 0.54188(15) 0.26476(11) 0.0226(4) Uani d . . . 1 . .
H H2 -0.042305 0.516983 0.219839 0.034 Uiso calc U . R 1 . .
H H3 0.041861 0.615664 0.255236 0.034 Uiso calc U . R 1 . .
H H4 -0.034759 0.536254 0.316322 0.034 Uiso calc U . R 1 . .
C C11 0.74733(15) 0.19861(12) 0.34418(9) 0.0130(3) Uani d . . . 1 . .
H H7 0.742366 0.125252 0.323659 0.016 Uiso calc U . R 1 . .
H H6 0.758786 0.246055 0.296637 0.016 Uiso calc U . R 1 . .
C C12 0.60187(15) 0.15154(13) 0.46292(9) 0.0131(3) Uani d . . . 1 . .
C C13 0.5812(3) -0.02445(15) 0.50437(12) 0.0316(5) Uani d . . . 1 . .
H H9 0.662201 -0.021891 0.540355 0.047 Uiso calc U . R 1 . .
H H10 0.571426 -0.095696 0.481852 0.047 Uiso calc U . R 1 . .
H H8 0.497884 -0.006362 0.535596 0.047 Uiso calc U . R 1 . .
C C14 0.66289(16) 0.51282(13) 0.43331(10) 0.0171(3) Uani d . . . 1 . .
C C15 0.71525(19) 0.61621(14) 0.43544(11) 0.0220(4) Uani d . . . 1 . .
H H13 0.784182 0.638407 0.397774 0.026 Uiso calc U . R 1 . .
C C16 0.6639(2) 0.68503(14) 0.49385(13) 0.0270(4) Uani d . . . 1 . .
H H12 0.700581 0.754445 0.497007 0.032 Uiso calc U . R 1 . .
C C17 0.69607(16) 0.42009(13) 0.38719(9) 0.0152(3) Uani d . . . 1 . .
H H14 0.762168 0.41513 0.344385 0.018 Uiso calc U . R 1 . .
C C18 0.47463(14) 0.28030(13) 0.26087(9) 0.0141(3) Uani d . . . 1 . .
C C19 0.53344(16) 0.27219(14) 0.18737(9) 0.0176(3) Uani d . . . 1 . .
H H19 0.513906 0.327709 0.150146 0.021 Uiso calc U . R 1 . .
C C20 0.62644(18) 0.18650(15) 0.15618(10) 0.0222(4) Uani d . . . 1 . .
H H17 0.72151 0.21314 0.152275 0.033 Uiso calc U . R 1 . .
H H18 0.594832 0.163912 0.102061 0.033 Uiso calc U . R 1 . .
H H16 0.623792 0.126415 0.193805 0.033 Uiso calc U . R 1 . .
C C21 0.37189(16) 0.36790(13) 0.27708(9) 0.0153(3) Uani d . . . 1 . .
H H20 0.39775 0.406615 0.327321 0.018 Uiso calc U . R 1 . .
H H21 0.371149 0.418295 0.230897 0.018 Uiso calc U . R 1 . .

loop_
_atom_site_aniso_label
_atom_site_aniso_U_11
_atom_site_aniso_U_22
_atom_site_aniso_U_33
_atom_site_aniso_U_12
_atom_site_aniso_U_13
_atom_site_aniso_U_23
O1 0.0107(5) 0.0185(6) 0.0311(6) 0.0037(5) 0.0035(4) 0.0087(5)
O2 0.0094(5) 0.0250(6) 0.0190(5) -0.0012(4) -0.0010(4) 0.0060(4)
O3 0.0084(5) 0.0223(6) 0.0184(5) -0.0016(5) -0.0030(4) 0.0026(5)
O4 0.0359(7) 0.0124(6) 0.0164(5) 0.0026(5) -0.0028(5) 0.0021(4)
O5 0.0236(6) 0.0188(6) 0.0140(5) 0.0001(5) 0.0012(4) 0.0011(4)
N1 0.0153(6) 0.0148(7) 0.0153(6) -0.0006(5) 0.0026(5) -0.0011(5)
N2 0.0088(6) 0.0155(7) 0.0223(6) 0.0003(5) 0.0003(5) 0.0032(5)
C1 0.0358(10) 0.0222(9) 0.0227(8) 0.0072(8) -0.0071(7) -0.0082(7)
C2 0.0288(8) 0.0229(9) 0.0164(7) 0.0064(7) 0.0002(6) -0.0025(6)
C3 0.0176(7) 0.0176(8) 0.0152(7) 0.0034(6) -0.0043(6) -0.0017(6)
C4 0.0102(7) 0.0155(7) 0.0132(6) 0.0012(6) -0.0020(5) -0.0011(5)
C5 0.0085(7) 0.0135(7) 0.0109(6) 0.0006(5) 0.0000(5) 0.0000(5)
C6 0.0092(6) 0.0135(7) 0.0129(6) -0.0004(5) -0.0007(6) -0.0015(6)
C7 0.0107(7) 0.0152(7) 0.0170(7) -0.0026(5) 0.0000(5) 0.0018(6)
C8 0.0109(7) 0.0142(7) 0.0182(7) -0.0026(6) -0.0008(5) 0.0006(5)
C9 0.0127(8) 0.0216(8) 0.0125(7) 0.0024(6) 0.0004(5) 0.0052(6)
C10 0.0125(8) 0.0240(9) 0.0312(8) 0.0090(7) 0.0048(6) 0.0098(7)
C11 0.0094(7) 0.0165(7) 0.0132(6) 0.0015(5) 0.0009(5) -0.0027(5)
C12 0.0081(6) 0.0154(7) 0.0156(7) 0.0015(5) -0.0003(5) 0.0002(6)
C13 0.0563(13) 0.0157(8) 0.0227(8) -0.0011(9) -0.0069(8) 0.0057(7)
C14 0.0151(8) 0.0158(8) 0.0204(7) 0.0011(6) -0.0046(5) -0.0002(6)
C15 0.0203(8) 0.0171(8) 0.0287(8) -0.0023(7) -0.0055(7) -0.0023(7)
C16 0.0302(10) 0.0154(8) 0.0355(9) -0.0005(7) -0.0125(8) -0.0046(7)
C17 0.0121(7) 0.0151(7) 0.0183(6) -0.0016(6) -0.0001(6) -0.0009(6)
C18 0.0088(7) 0.0168(7) 0.0167(7) -0.0018(6) -0.0021(5) 0.0012(6)
C19 0.0135(8) 0.0243(8) 0.0152(7) -0.0004(6) -0.0037(5) 0.0032(6)
C20 0.0182(8) 0.0331(10) 0.0153(7) 0.0020(7) 0.0018(6) -0.0035(6)
C21 0.0094(7) 0.0156(7) 0.0209(7) -0.0015(6) 0.0008(5) 0.0043(6)

loop_
_atom_type_symbol
_atom_type_description
_atom_type_scat_dispersion_real
_atom_type_scat_dispersion_imag
_atom_type_scat_source
C C 0.0181 0.0091 'International Tables Vol C Tables 4.2.6.8 and 6.1.1.4'
H H 0.0000 0.0000 'International Tables Vol C Tables 4.2.6.8 and 6.1.1.4'
N N 0.0311 0.0180 'International Tables Vol C Tables 4.2.6.8 and 6.1.1.4'
O O 0.0492 0.0322 'International Tables Vol C Tables 4.2.6.8 and 6.1.1.4'

loop_
_geom_angle_atom_site_label_1
_geom_angle_atom_site_label_2
_geom_angle_atom_site_label_3
_geom_angle_site_symmetry_1
_geom_angle_site_symmetry_3
_geom_angle
_geom_angle_publ_flag
C9 O1 C10 . . 113.98(13) ?
C11 O3 H25 . . 109.5 ?
C12 O4 C13 . . 113.99(13) ?
C3 N1 C4 . . 109.12(14) ?
C3 N1 H26 . . 125.4 ?
C4 N1 H26 . . 125.4 ?
C9 N2 C8 . . 119.58(13) ?
C9 N2 C21 . . 122.82(14) ?
C8 N2 C21 . . 117.05(12) ?
C2 C1 C16 . . 121.55(16) ?
C2 C1 H1 . . 119.2 ?
C16 C1 H1 . . 119.2 ?
C1 C2 C3 . . 116.72(17) ?
C1 C2 H11 . . 121.6 ?
C3 C2 H11 . . 121.6 ?
N1 C3 C2 . . 129.61(16) ?
N1 C3 C14 . . 107.88(14) ?
C2 C3 C14 . . 122.47(16) ?
C17 C4 N1 . . 109.10(14) ?
C17 C4 C5 . . 128.04(14) ?
N1 C4 C5 . . 122.84(13) ?
C4 C5 C12 . . 110.75(12) ?
C4 C5 C11 . . 109.82(12) ?
C12 C5 C11 . . 106.57(12) ?
C4 C5 C6 . . 113.49(12) ?
C12 C5 C6 . . 108.45(12) ?
C11 C5 C6 . . 107.47(11) ?
C18 C6 C7 . . 109.33(12) ?
C18 C6 C5 . . 112.49(12) ?
C7 C6 C5 . . 112.71(11) ?
C18 C6 H15 . . 107.3 ?
C7 C6 H15 . . 107.3 ?
C5 C6 H15 . . 107.3 ?
C8 C7 C6 . . 109.76(12) ?
C8 C7 H23 . . 109.7 ?
C6 C7 H23 . . 109.7 ?
C8 C7 H22 . . 109.7 ?
C6 C7 H22 . . 109.7 ?
H23 C7 H22 . . 108.2 ?
N2 C8 C7 . . 108.83(12) ?
N2 C8 H5 . . 109.9 ?
C7 C8 H5 . . 109.9 ?
N2 C8 H24 . . 109.9 ?
C7 C8 H24 . . 109.9 ?
H5 C8 H24 . . 108.3 ?
O2 C9 N2 . . 125.38(16) ?
O2 C9 O1 . . 122.90(15) ?
N2 C9 O1 . . 111.71(14) ?
O1 C10 H2 . . 109.5 ?
O1 C10 H3 . . 109.5 ?
H2 C10 H3 . . 109.5 ?
O1 C10 H4 . . 109.5 ?
H2 C10 H4 . . 109.5 ?
H3 C10 H4 . . 109.5 ?
O3 C11 C5 . . 111.21(12) ?
O3 C11 H7 . . 109.4 ?
C5 C11 H7 . . 109.4 ?
O3 C11 H6 . . 109.4 ?
C5 C11 H6 . . 109.4 ?
H7 C11 H6 . . 108.0 ?
O5 C12 O4 . . 122.53(14) ?
O5 C12 C5 . . 126.63(15) ?
O4 C12 C5 . . 110.84(12) ?
O4 C13 H9 . . 109.5 ?
O4 C13 H10 . . 109.5 ?
H9 C13 H10 . . 109.5 ?
O4 C13 H8 . . 109.5 ?
H9 C13 H8 . . 109.5 ?
H10 C13 H8 . . 109.5 ?
C15 C14 C3 . . 119.13(15) ?
C15 C14 C17 . . 134.24(16) ?
C3 C14 C17 . . 106.57(15) ?
C16 C15 C14 . . 118.39(17) ?
C16 C15 H13 . . 120.8 ?
C14 C15 H13 . . 120.8 ?
C15 C16 C1 . . 121.70(17) ?
C15 C16 H12 . . 119.2 ?
C1 C16 H12 . . 119.2 ?
C4 C17 C14 . . 107.25(14) ?
C4 C17 H14 . . 126.4 ?
C14 C17 H14 . . 126.4 ?
C19 C18 C21 . . 119.59(14) ?
C19 C18 C6 . . 125.36(15) ?
C21 C18 C6 . . 114.62(12) ?
C18 C19 C20 . . 128.16(15) ?
C18 C19 H19 . . 115.9 ?
C20 C19 H19 . . 115.9 ?
C19 C20 H17 . . 109.5 ?
C19 C20 H18 . . 109.5 ?
H17 C20 H18 . . 109.5 ?
C19 C20 H16 . . 109.5 ?
H17 C20 H16 . . 109.5 ?
H18 C20 H16 . . 109.5 ?
N2 C21 C18 . . 107.76(13) ?
N2 C21 H20 . . 110.2 ?
C18 C21 H20 . . 110.2 ?
N2 C21 H21 . . 110.2 ?
C18 C21 H21 . . 110.2 ?
H20 C21 H21 . . 108.5 ?

loop_
_geom_bond_atom_site_label_1
_geom_bond_atom_site_label_2
_geom_bond_site_symmetry_2
_geom_bond_distance
_geom_bond_publ_flag
O1 C9 . 1.348(2) ?
O1 C10 . 1.4435(19) ?
O2 C9 . 1.228(2) ?
O3 C11 . 1.4208(18) ?
O3 H25 . 0.76(3) ?
O4 C12 . 1.348(2) ?
O4 C13 . 1.442(2) ?
O5 C12 . 1.197(2) ?
N1 C3 . 1.374(2) ?
N1 C4 . 1.381(2) ?
N1 H26 . 0.88 ?
N2 C9 . 1.342(2) ?
N2 C8 . 1.466(2) ?
N2 C21 . 1.480(2) ?
C1 C2 . 1.389(3) ?
C1 C16 . 1.397(3) ?
C1 H1 . 0.95 ?
C2 C3 . 1.405(2) ?
C2 H11 . 0.95 ?
C3 C14 . 1.414(2) ?
C4 C17 . 1.375(2) ?
C4 C5 . 1.508(2) ?
C5 C12 . 1.537(2) ?
C5 C11 . 1.5457(19) ?
C5 C6 . 1.5768(19) ?
C6 C18 . 1.517(2) ?
C6 C7 . 1.5445(19) ?
C6 H15 . 1.0 ?
C7 C8 . 1.525(2) ?
C7 H23 . 0.99 ?
C7 H22 . 0.99 ?
C8 H5 . 0.99 ?
C8 H24 . 0.99 ?
C10 H2 . 0.98 ?
C10 H3 . 0.98 ?
C10 H4 . 0.98 ?
C11 H7 . 0.99 ?
C11 H6 . 0.99 ?
C13 H9 . 0.98 ?
C13 H10 . 0.98 ?
C13 H8 . 0.98 ?
C14 C15 . 1.405(2) ?
C14 C17 . 1.433(2) ?
C15 C16 . 1.386(3) ?
C15 H13 . 0.95 ?
C16 H12 . 0.95 ?
C17 H14 . 0.95 ?
C18 C19 . 1.335(2) ?
C18 C21 . 1.512(2) ?
C19 C20 . 1.499(2) ?
C19 H19 . 0.95 ?
C20 H17 . 0.98 ?
C20 H18 . 0.98 ?
C20 H16 . 0.98 ?
C21 H20 . 0.99 ?
C21 H21 . 0.99 ?

loop_
_geom_hbond_atom_site_label_D
_geom_hbond_atom_site_label_H
_geom_hbond_atom_site_label_A
_geom_hbond_site_symmetry_A
_geom_hbond_distance_DH
_geom_hbond_distance_HA
_geom_hbond_distance_DA
_geom_hbond_angle_DHA
_geom_hbond_publ_flag
O3 H25 O2 1_655 0.76 2.06 2.7504(16) 151.5 ?
O3 H25 O5 2_556 0.76 2.46 2.9190(17) 120.8 ?
N1 H26 O3 2_456 0.88 2.03 2.8421(18) 153.9 ?
C7 H22 N1 . 0.99 2.66 3.400(2) 131.8 ?
C11 H7 O1 3_645 0.99 2.66 3.5259(19) 146.3 ?
C11 H6 O2 1_655 0.99 2.59 3.1379(19) 114.7 ?
C17 H14 O2 1_655 0.95 2.65 3.502(2) 149.5 ?

loop_
_geom_torsion_atom_site_label_1
_geom_torsion_atom_site_label_2
_geom_torsion_atom_site_label_3
_geom_torsion_atom_site_label_4
_geom_torsion_site_symmetry_1
_geom_torsion_site_symmetry_2
_geom_torsion_site_symmetry_3
_geom_torsion_site_symmetry_4
_geom_torsion
_geom_torsion_publ_flag
C16 C1 C2 C3 . . . . 0.9(3) ?
C4 N1 C3 C2 . . . . -175.47(16) ?
C4 N1 C3 C14 . . . . 2.24(16) ?
C1 C2 C3 N1 . . . . 176.33(16) ?
C1 C2 C3 C14 . . . . -1.1(2) ?
C3 N1 C4 C17 . . . . -3.03(17) ?
C3 N1 C4 C5 . . . . 178.57(13) ?
C17 C4 C5 C12 . . . . 137.74(15) ?
N1 C4 C5 C12 . . . . -44.18(18) ?
C17 C4 C5 C11 . . . . 20.3(2) ?
N1 C4 C5 C11 . . . . -161.62(13) ?
C17 C4 C5 C6 . . . . -100.00(18) ?
N1 C4 C5 C6 . . . . 78.07(17) ?
C4 C5 C6 C18 . . . . 47.71(16) ?
C12 C5 C6 C18 . . . . 171.23(12) ?
C11 C5 C6 C18 . . . . -73.92(15) ?
C4 C5 C6 C7 . . . . -76.47(16) ?
C12 C5 C6 C7 . . . . 47.06(17) ?
C11 C5 C6 C7 . . . . 161.91(12) ?
C18 C6 C7 C8 . . . . 31.71(17) ?
C5 C6 C7 C8 . . . . 157.60(13) ?
C9 N2 C8 C7 . . . . -136.38(14) ?
C21 N2 C8 C7 . . . . 35.39(18) ?
C6 C7 C8 N2 . . . . -66.54(16) ?
C8 N2 C9 O2 . . . . -10.8(2) ?
C21 N2 C9 O2 . . . . 177.90(14) ?
C8 N2 C9 O1 . . . . 170.15(12) ?
C21 N2 C9 O1 . . . . -1.1(2) ?
C10 O1 C9 O2 . . . . 2.0(2) ?
C10 O1 C9 N2 . . . . -178.99(13) ?
C4 C5 C11 O3 . . . . 62.24(16) ?
C12 C5 C11 O3 . . . . -57.77(16) ?
C6 C5 C11 O3 . . . . -173.86(12) ?
C13 O4 C12 O5 . . . . 3.8(2) ?
C13 O4 C12 C5 . . . . -176.26(14) ?
C4 C5 C12 O5 . . . . -0.1(2) ?
C11 C5 C12 O5 . . . . 119.28(17) ?
C6 C5 C12 O5 . . . . -125.28(16) ?
C4 C5 C12 O4 . . . . 179.91(11) ?
C11 C5 C12 O4 . . . . -60.68(15) ?
C6 C5 C12 O4 . . . . 54.75(16) ?
N1 C3 C14 C15 . . . . -178.18(14) ?
C2 C3 C14 C15 . . . . -0.3(2) ?
N1 C3 C14 C17 . . . . -0.65(17) ?
C2 C3 C14 C17 . . . . 177.26(14) ?
C3 C14 C15 C16 . . . . 1.8(2) ?
C17 C14 C15 C16 . . . . -174.91(17) ?
C14 C15 C16 C1 . . . . -2.0(3) ?
C2 C1 C16 C15 . . . . 0.6(3) ?
N1 C4 C17 C14 . . . . 2.56(17) ?
C5 C4 C17 C14 . . . . -179.15(13) ?
C15 C14 C17 C4 . . . . 175.82(17) ?
C3 C14 C17 C4 . . . . -1.17(18) ?
C7 C6 C18 C19 . . . . -141.45(15) ?
C5 C6 C18 C19 . . . . 92.53(18) ?
C7 C6 C18 C21 . . . . 30.94(17) ?
C5 C6 C18 C21 . . . . -95.09(15) ?
C21 C18 C19 C20 . . . . -173.69(16) ?
C6 C18 C19 C20 . . . . -1.6(3) ?
C9 N2 C21 C18 . . . . -163.29(14) ?
C8 N2 C21 C18 . . . . 25.23(17) ?
C19 C18 C21 N2 . . . . 111.12(16) ?
C6 C18 C21 N2 . . . . -61.74(16) ?
